data_4326170
loop_
_publ_author_name
'Luciano Cuesta'
'Dune Prat'
'Tatiana Soler'
'Rafael Navarro'
'Esteban P. Urriolabeitia'

_publ_contact_author_address
;
ICMA, CSIC-Universidad de Zaragoza, Plaza S. Francisco, 
50009 Zaragoza (Spain)
;
_publ_contact_author_email esteban@unizar.es
_publ_contact_author_fax (+34)976761187
_publ_contact_author_name 'Esteban P. Urriolabeitia'
_publ_contact_author_phone (+34)976762302
_publ_section_title
;
 Novel Cyclopalladated Imino-thiophenes: Synthesis and Reactivity Toward
 Alkynes and Carbon Monoxide
;
_journal_name_full 'Inorganic Chemistry'
_journal_page_first 8598
_journal_page_last 8607
_journal_paper_doi 10.1021/ic201158v
_journal_volume 50
_journal_year 2011
_chemical_formula_moiety 'C30 H20 N2 Pd S2'
_chemical_formula_sum 'C30 H20 N2 Pd S2'
_chemical_formula_weight 579.00
_chemical_name_systematic
; 
 ? 
;
_space_group_IT_number 19
_symmetry_cell_setting orthorhombic
_symmetry_space_group_name_Hall 'P 2ac 2ab'
_symmetry_space_group_name_H-M 'P 21 21 21'
_atom_sites_solution_hydrogens geom
_atom_sites_solution_primary direct
_atom_sites_solution_secondary difmap
_audit_creation_method SHELXL-97
_cell_angle_alpha 90.00
_cell_angle_beta 90.00
_cell_angle_gamma 90.00
_cell_formula_units_Z 8
_cell_length_a 9.4752(9)
_cell_length_b 21.582(2)
_cell_length_c 23.529(2)
_cell_measurement_reflns_used 1796
_cell_measurement_temperature 173(1)
_cell_measurement_theta_max 19.4
_cell_measurement_theta_min 2.35
_cell_volume 4811.5(8)
_computing_cell_refinement 'Bruker SMART V5.625'
_computing_data_collection 'Bruker SMART V5.625'
_computing_data_reduction 'Bruker SAINT V6.28A'
_computing_molecular_graphics 'SHELXTL  Rel. 6.12/V (Siemens, 1996)'
_computing_publication_material 'SHELX-97 (Sheldrick, 1997)'
_computing_structure_refinement 'SHELXL-97 (Sheldrick, 1997)'
_computing_structure_solution 'SHELXS-97 (Sheldrick, 1990)'
_diffrn_ambient_temperature 173(1)
_diffrn_measured_fraction_theta_full 0.999
_diffrn_measured_fraction_theta_max 0.999
_diffrn_measurement_device_type 'CCD area detector'
_diffrn_measurement_method 'phi and omega scans'
_diffrn_radiation_monochromator graphite
_diffrn_radiation_source 'fine-focus sealed tube'
_diffrn_radiation_type MoK\a
_diffrn_radiation_wavelength 0.71073
_diffrn_reflns_av_R_equivalents 0.1590
_diffrn_reflns_av_sigmaI/netI 0.1494
_diffrn_reflns_limit_h_max 12
_diffrn_reflns_limit_h_min -12
_diffrn_reflns_limit_k_max 28
_diffrn_reflns_limit_k_min -28
_diffrn_reflns_limit_l_max 30
_diffrn_reflns_limit_l_min -30
_diffrn_reflns_number 49409
_diffrn_reflns_theta_full 27.57
_diffrn_reflns_theta_max 27.57
_diffrn_reflns_theta_min 1.73
_exptl_absorpt_coefficient_mu 0.968
_exptl_absorpt_correction_T_max 0.9714
_exptl_absorpt_correction_T_min 0.8025
_exptl_absorpt_correction_type multi-scan
_exptl_absorpt_process_details 'Bruker/Siemens SADABS V2.03'
_exptl_crystal_colour orange
_exptl_crystal_density_diffrn 1.599
_exptl_crystal_description plate
_exptl_crystal_F_000 2336
_exptl_crystal_size_max 0.55
_exptl_crystal_size_mid 0.10
_exptl_crystal_size_min 0.03
_refine_diff_density_max 0.599
_refine_diff_density_min -0.996
_refine_diff_density_rms 0.116
_refine_ls_abs_structure_details 'Flack H D (1983), Acta Cryst. A39, 876-881'
_refine_ls_abs_structure_Flack 0.05(4)
_refine_ls_extinction_method none
_refine_ls_goodness_of_fit_ref 0.970
_refine_ls_hydrogen_treatment constr
_refine_ls_matrix_type full
_refine_ls_number_parameters 632
_refine_ls_number_reflns 11116
_refine_ls_number_restraints 0
_refine_ls_restrained_S_all 0.970
_refine_ls_R_factor_all 0.1288
_refine_ls_R_factor_gt 0.0665
_refine_ls_shift/su_max 0.001
_refine_ls_shift/su_mean 0.000
_refine_ls_structure_factor_coef Fsqd
_refine_ls_weighting_details 'calc w=1/[\s^2^(Fo^2^)+(0.0371P)^2^] where P=(Fo^2^+2Fc^2^)/3'
_refine_ls_weighting_scheme calc
_refine_ls_wR_factor_gt 0.1036
_refine_ls_wR_factor_ref 0.1235
_reflns_number_gt 6816
_reflns_number_total 11116
_reflns_threshold_expression I>2\s(I)
_cod_data_source_file ic201158v_si_002_1.cif
_cod_data_source_block '__6b'
_cod_database_code 4326170

loop_
_symmetry_equiv_pos_as_xyz
'x, y, z'
'-x+1/2, -y, z+1/2'
'x+1/2, -y+1/2, -z'
'-x, y+1/2, -z+1/2'

loop_
_atom_site_label
_atom_site_type_symbol
_atom_site_fract_x
_atom_site_fract_y
_atom_site_fract_z
_atom_site_U_iso_or_equiv
_atom_site_adp_type
_atom_site_occupancy
_atom_site_symmetry_multiplicity
_atom_site_calc_flag
_atom_site_refinement_flags
Pd1 Pd 0.52915(6) 0.86513(2) 0.23285(2) 0.02667(15) Uani 1 1 d .
S1 S 0.6543(2) 0.84048(10) 0.36685(9) 0.0332(5) Uani 1 1 d .
C1 C 0.6374(9) 0.9006(4) 0.4158(3) 0.030(2) Uani 1 1 d .
C2 C 0.6825(9) 0.9006(4) 0.4722(3) 0.036(2) Uani 1 1 d .
H2 H 0.7287 0.8664 0.4875 0.044 Uiso 1 1 calc R
C3 C 0.6568(10) 0.9525(4) 0.5046(3) 0.038(2) Uani 1 1 d .
H3 H 0.6880 0.9538 0.5421 0.046 Uiso 1 1 calc R
C4 C 0.5846(10) 1.0034(4) 0.4821(4) 0.042(2) Uani 1 1 d .
H4 H 0.5654 1.0375 0.5050 0.050 Uiso 1 1 calc R
C5 C 0.5412(9) 1.0032(4) 0.4255(3) 0.037(2) Uani 1 1 d .
H5 H 0.4950 1.0374 0.4102 0.044 Uiso 1 1 calc R
C6 C 0.5673(8) 0.9518(4) 0.3925(3) 0.030(2) Uani 1 1 d .
C7 C 0.5334(9) 0.9397(3) 0.3331(3) 0.0272(18) Uani 1 1 d .
C8 C 0.4647(9) 0.9793(3) 0.2922(3) 0.0308(19) Uani 1 1 d .
H8 H 0.4392 1.0198 0.3011 0.037 Uiso 1 1 calc R
C9 C 0.5723(8) 0.8833(4) 0.3128(3) 0.0257(18) Uani 1 1 d .
N1 N 0.4404(7) 0.9559(3) 0.2425(3) 0.0335(18) Uani 1 1 d .
C10 C 0.3723(9) 0.9944(3) 0.2015(3) 0.030(2) Uani 1 1 d .
C11 C 0.4332(8) 1.0487(3) 0.1816(3) 0.031(2) Uani 1 1 d .
H11 H 0.5217 1.0605 0.1949 0.037 Uiso 1 1 calc R
C12 C 0.3649(11) 1.0853(4) 0.1426(4) 0.042(2) Uani 1 1 d .
H12 H 0.4079 1.1213 0.1294 0.050 Uiso 1 1 calc R
C13 C 0.2316(10) 1.0689(4) 0.1228(4) 0.039(2) Uani 1 1 d .
H13 H 0.1851 1.0935 0.0963 0.047 Uiso 1 1 calc R
C14 C 0.1693(10) 1.0151(4) 0.1432(3) 0.036(2) Uani 1 1 d .
H14 H 0.0794 1.0042 0.1308 0.043 Uiso 1 1 calc R
C15 C 0.2383(8) 0.9777(4) 0.1815(3) 0.029(2) Uani 1 1 d .
H15 H 0.1960 0.9413 0.1941 0.034 Uiso 1 1 calc R
S2 S 0.6975(2) 0.73272(9) 0.27449(9) 0.0331(5) Uani 1 1 d .
C16 C 0.7299(8) 0.6772(4) 0.2223(4) 0.032(2) Uani 1 1 d .
C17 C 0.8010(8) 0.6198(4) 0.2297(4) 0.035(2) Uani 1 1 d .
H17 H 0.8359 0.6082 0.2650 0.041 Uiso 1 1 calc R
C18 C 0.8167(9) 0.5825(4) 0.1839(4) 0.038(2) Uani 1 1 d .
H18 H 0.8640 0.5450 0.1878 0.046 Uiso 1 1 calc R
C19 C 0.7631(9) 0.5992(4) 0.1310(5) 0.039(2) Uani 1 1 d .
H19 H 0.7734 0.5724 0.1003 0.047 Uiso 1 1 calc R
C20 C 0.6958(10) 0.6544(4) 0.1236(4) 0.037(2) Uani 1 1 d .
H20 H 0.6625 0.6654 0.0878 0.044 Uiso 1 1 calc R
C21 C 0.6763(9) 0.6953(4) 0.1703(4) 0.031(2) Uani 1 1 d .
C22 C 0.6111(9) 0.7557(4) 0.1736(3) 0.0266(19) Uani 1 1 d .
C23 C 0.5417(9) 0.7903(4) 0.1312(3) 0.032(2) Uani 1 1 d .
H23 H 0.5314 0.7750 0.0945 0.039 Uiso 1 1 calc R
C24 C 0.6147(8) 0.7819(3) 0.2273(4) 0.0285(18) Uani 1 1 d .
N2 N 0.4928(7) 0.8442(3) 0.1453(2) 0.0278(15) Uani 1 1 d .
C25 C 0.4174(9) 0.8793(4) 0.1021(3) 0.039(2) Uani 1 1 d .
C26 C 0.4814(10) 0.9329(4) 0.0810(3) 0.039(2) Uani 1 1 d .
H26 H 0.5689 0.9459 0.0943 0.047 Uiso 1 1 calc R
C27 C 0.4100(11) 0.9657(4) 0.0400(4) 0.050(3) Uani 1 1 d .
H27 H 0.4506 1.0013 0.0247 0.059 Uiso 1 1 calc R
C28 C 0.2782(12) 0.9465(5) 0.0209(4) 0.053(3) Uani 1 1 d .
H28 H 0.2299 0.9698 -0.0060 0.063 Uiso 1 1 calc R
C29 C 0.2192(11) 0.8931(5) 0.0418(4) 0.051(3) Uani 1 1 d .
H29 H 0.1327 0.8794 0.0279 0.061 Uiso 1 1 calc R
C30 C 0.2883(9) 0.8594(4) 0.0835(3) 0.039(2) Uani 1 1 d .
H30 H 0.2475 0.8239 0.0986 0.047 Uiso 1 1 calc R
Pd2 Pd 0.98175(7) 0.87946(2) 0.27778(2) 0.02942(16) Uani 1 1 d .
S3 S 0.8216(2) 1.01040(9) 0.22878(10) 0.0382(5) Uani 1 1 d .
C31 C 0.7789(8) 1.0673(4) 0.2782(4) 0.035(2) Uani 1 1 d .
C32 C 0.7109(8) 1.1232(4) 0.2674(5) 0.045(2) Uani 1 1 d .
H32 H 0.6858 1.1341 0.2305 0.054 Uiso 1 1 calc R
C33 C 0.6816(10) 1.1617(5) 0.3115(5) 0.054(3) Uani 1 1 d .
H33 H 0.6365 1.1993 0.3049 0.065 Uiso 1 1 calc R
C34 C 0.7190(11) 1.1449(5) 0.3667(5) 0.060(3) Uani 1 1 d .
H34 H 0.6953 1.1708 0.3969 0.072 Uiso 1 1 calc R
C35 C 0.7920(12) 1.0897(5) 0.3775(5) 0.060(3) Uani 1 1 d .
H35 H 0.8221 1.0803 0.4141 0.072 Uiso 1 1 calc R
C36 C 0.8189(10) 1.0490(4) 0.3329(4) 0.039(2) Uani 1 1 d .
C37 C 0.8860(9) 0.9897(4) 0.3321(3) 0.033(2) Uani 1 1 d .
C38 C 0.9531(9) 0.9559(4) 0.3767(4) 0.038(2) Uani 1 1 d .
H38 H 0.9559 0.9717 0.4135 0.046 Uiso 1 1 calc R
C39 C 0.8946(8) 0.9625(3) 0.2804(3) 0.0283(19) Uani 1 1 d .
N3 N 1.0106(8) 0.9023(3) 0.3651(2) 0.0340(16) Uani 1 1 d .
C40 C 1.0824(8) 0.8718(4) 0.4107(3) 0.033(2) Uani 1 1 d .
C41 C 1.0241(11) 0.8183(4) 0.4332(3) 0.042(2) Uani 1 1 d .
H41 H 0.9406 0.8026 0.4182 0.051 Uiso 1 1 calc R
C42 C 1.0900(11) 0.7884(5) 0.4780(4) 0.050(3) Uani 1 1 d .
H42 H 1.0497 0.7530 0.4937 0.060 Uiso 1 1 calc R
C43 C 1.2157(11) 0.8110(5) 0.4992(4) 0.054(3) Uani 1 1 d .
H43 H 1.2608 0.7910 0.5291 0.064 Uiso 1 1 calc R
C44 C 1.2733(10) 0.8634(6) 0.4758(4) 0.059(3) Uani 1 1 d .
H44 H 1.3582 0.8783 0.4901 0.071 Uiso 1 1 calc R
C45 C 1.2087(10) 0.8948(5) 0.4312(4) 0.044(2) Uani 1 1 d .
H45 H 1.2492 0.9302 0.4157 0.052 Uiso 1 1 calc R
S4 S 0.8541(2) 0.89666(10) 0.14242(9) 0.0340(5) Uani 1 1 d .
C46 C 0.8748(9) 0.8342(4) 0.0954(3) 0.031(2) Uani 1 1 d .
C47 C 0.8207(10) 0.8285(4) 0.0412(3) 0.039(2) Uani 1 1 d .
H47 H 0.7683 0.8602 0.0248 0.047 Uiso 1 1 calc R
C48 C 0.8473(11) 0.7735(4) 0.0117(4) 0.045(3) Uani 1 1 d .
H48 H 0.8140 0.7690 -0.0253 0.054 Uiso 1 1 calc R
C49 C 0.9228(10) 0.7255(4) 0.0368(4) 0.049(3) Uani 1 1 d .
H49 H 0.9385 0.6891 0.0166 0.059 Uiso 1 1 calc R
C50 C 0.9755(10) 0.7313(4) 0.0921(3) 0.039(2) Uani 1 1 d .
H50 H 1.0282 0.6995 0.1082 0.047 Uiso 1 1 calc R
C51 C 0.9480(9) 0.7852(3) 0.1225(3) 0.0275(19) Uani 1 1 d .
C52 C 0.9812(9) 0.8019(3) 0.1801(3) 0.0272(18) Uani 1 1 d .
C53 C 1.0509(8) 0.7640(4) 0.2224(3) 0.034(2) Uani 1 1 d .
H53 H 1.0803 0.7238 0.2144 0.040 Uiso 1 1 calc R
C54 C 0.9405(8) 0.8602(3) 0.1982(3) 0.0289(19) Uani 1 1 d .
N4 N 1.0702(6) 0.7888(3) 0.2722(3) 0.0311(16) Uani 1 1 d .
C55 C 1.1388(9) 0.7504(4) 0.3134(3) 0.034(2) Uani 1 1 d .
C56 C 1.0750(9) 0.6968(4) 0.3328(3) 0.037(2) Uani 1 1 d .
H56 H 0.9858 0.6858 0.3197 0.044 Uiso 1 1 calc R
C57 C 1.1441(10) 0.6599(5) 0.3714(4) 0.046(2) Uani 1 1 d .
H57 H 1.1003 0.6242 0.3846 0.055 Uiso 1 1 calc R
C58 C 1.2750(11) 0.6745(4) 0.3907(4) 0.042(3) Uani 1 1 d .
H58 H 1.3218 0.6482 0.4157 0.050 Uiso 1 1 calc R
C59 C 1.3384(10) 0.7290(4) 0.3727(4) 0.041(2) Uani 1 1 d .
H59 H 1.4267 0.7402 0.3865 0.049 Uiso 1 1 calc R
C60 C 1.2697(9) 0.7659(4) 0.3346(4) 0.036(2) Uani 1 1 d .
H60 H 1.3124 0.8024 0.3226 0.043 Uiso 1 1 calc R

loop_
_atom_site_aniso_label
_atom_site_aniso_U_11
_atom_site_aniso_U_22
_atom_site_aniso_U_33
_atom_site_aniso_U_23
_atom_site_aniso_U_13
_atom_site_aniso_U_12
Pd1 0.0288(3) 0.0261(3) 0.0251(3) 0.0011(3) -0.0024(3) -0.0006(3)
S1 0.0419(14) 0.0289(12) 0.0287(11) 0.0025(9) -0.0048(10) 0.0005(10)
C1 0.034(5) 0.033(5) 0.024(4) -0.002(4) 0.000(4) -0.007(4)
C2 0.041(6) 0.040(6) 0.028(5) 0.007(4) -0.010(4) 0.007(5)
C3 0.051(6) 0.042(6) 0.022(5) -0.002(4) 0.001(4) -0.004(5)
C4 0.053(6) 0.038(5) 0.035(5) -0.008(4) 0.000(4) -0.004(5)
C5 0.038(5) 0.035(5) 0.037(5) 0.004(4) 0.006(4) -0.005(4)
C6 0.025(5) 0.034(5) 0.030(5) -0.005(4) 0.003(4) -0.003(4)
C7 0.028(5) 0.026(4) 0.028(4) -0.001(3) -0.002(4) -0.004(4)
C8 0.031(5) 0.030(4) 0.031(4) 0.000(3) 0.001(4) 0.006(4)
C9 0.023(4) 0.035(5) 0.019(4) -0.002(4) 0.004(3) -0.008(4)
N1 0.035(5) 0.035(4) 0.030(4) 0.005(3) 0.001(3) 0.002(3)
C10 0.034(5) 0.018(4) 0.039(5) 0.001(4) 0.006(4) 0.000(4)
C11 0.023(5) 0.027(5) 0.043(5) 0.014(4) -0.006(4) -0.004(4)
C12 0.061(7) 0.026(5) 0.039(5) 0.006(4) 0.007(5) -0.005(5)
C13 0.052(7) 0.035(6) 0.031(5) 0.007(4) -0.004(5) 0.001(5)
C14 0.040(6) 0.040(6) 0.028(5) -0.003(4) -0.007(4) 0.001(5)
C15 0.029(5) 0.033(5) 0.023(4) -0.003(4) 0.009(4) 0.004(4)
S2 0.0408(13) 0.0303(12) 0.0283(11) 0.0000(10) -0.0019(11) 0.0047(10)
C16 0.029(5) 0.033(5) 0.035(5) -0.010(4) -0.003(4) -0.004(4)
C17 0.033(5) 0.035(5) 0.036(5) 0.001(5) -0.002(4) 0.005(4)
C18 0.030(5) 0.041(6) 0.044(6) -0.002(5) 0.001(4) 0.008(4)
C19 0.031(5) 0.033(6) 0.054(7) -0.013(5) 0.013(4) -0.003(4)
C20 0.049(6) 0.028(5) 0.033(5) 0.006(4) 0.002(4) 0.000(5)
C21 0.025(5) 0.034(5) 0.033(5) 0.011(4) 0.009(4) -0.002(4)
C22 0.037(5) 0.023(5) 0.020(4) 0.000(3) 0.002(4) -0.002(4)
C23 0.033(5) 0.034(5) 0.030(4) 0.001(4) 0.001(4) 0.002(4)
C24 0.024(4) 0.022(4) 0.039(5) 0.009(4) -0.004(4) 0.004(3)
N2 0.021(4) 0.033(4) 0.029(3) 0.009(3) 0.000(3) 0.001(3)
C25 0.045(6) 0.045(6) 0.028(4) -0.006(4) 0.004(4) -0.006(5)
C26 0.034(5) 0.047(5) 0.037(5) 0.010(4) 0.001(5) 0.003(5)
C27 0.062(7) 0.049(6) 0.038(6) 0.008(5) 0.018(5) 0.011(6)
C28 0.069(8) 0.065(8) 0.025(5) 0.000(5) -0.007(5) 0.031(6)
C29 0.059(7) 0.060(7) 0.033(5) -0.015(5) -0.018(5) 0.010(6)
C30 0.032(5) 0.048(6) 0.037(5) -0.015(5) -0.010(4) -0.001(5)
Pd2 0.0303(4) 0.0312(3) 0.0268(3) -0.0027(3) -0.0003(3) -0.0045(3)
S3 0.0403(13) 0.0302(12) 0.0441(13) -0.0071(11) 0.0006(12) 0.0021(10)
C31 0.034(5) 0.021(5) 0.050(6) 0.002(5) 0.014(5) -0.003(4)
C32 0.031(5) 0.032(5) 0.071(7) -0.015(5) 0.009(5) -0.007(4)
C33 0.039(6) 0.034(6) 0.089(9) -0.011(6) 0.004(6) -0.003(5)
C34 0.048(7) 0.056(8) 0.077(9) -0.020(7) 0.024(6) -0.006(6)
C35 0.052(7) 0.068(9) 0.060(7) -0.025(7) 0.020(6) -0.025(7)
C36 0.041(6) 0.028(5) 0.047(6) -0.017(5) 0.012(5) -0.013(5)
C37 0.032(5) 0.030(5) 0.037(5) -0.012(4) 0.007(4) -0.005(4)
C38 0.037(6) 0.044(6) 0.035(5) -0.003(4) 0.001(4) -0.015(5)
C39 0.022(4) 0.028(5) 0.035(5) 0.009(4) 0.002(4) -0.007(4)
N3 0.036(4) 0.039(4) 0.026(3) 0.002(3) -0.004(3) -0.008(4)
C40 0.029(5) 0.037(5) 0.034(4) -0.002(4) 0.001(4) -0.004(4)
C41 0.042(6) 0.051(6) 0.034(5) -0.005(4) 0.004(5) -0.004(5)
C42 0.050(7) 0.058(7) 0.042(6) 0.007(5) 0.008(5) 0.004(6)
C43 0.048(7) 0.088(9) 0.025(5) 0.001(5) 0.001(5) 0.010(6)
C44 0.039(6) 0.093(10) 0.045(6) -0.028(7) -0.007(5) -0.008(7)
C45 0.039(6) 0.054(7) 0.037(5) -0.014(5) -0.001(4) -0.007(5)
S4 0.0455(15) 0.0250(12) 0.0313(11) 0.0019(9) -0.0043(10) -0.0008(11)
C46 0.045(6) 0.030(5) 0.018(4) -0.001(4) 0.009(4) -0.005(4)
C47 0.055(7) 0.034(5) 0.030(5) 0.006(4) 0.000(5) -0.001(5)
C48 0.067(7) 0.046(6) 0.023(5) 0.000(4) -0.007(5) -0.007(5)
C49 0.066(7) 0.046(6) 0.035(5) -0.005(5) 0.004(5) 0.007(5)
C50 0.049(6) 0.038(5) 0.031(4) -0.003(4) 0.004(5) 0.006(5)
C51 0.031(5) 0.023(4) 0.029(4) -0.002(3) 0.000(4) -0.007(4)
C52 0.025(5) 0.032(4) 0.025(4) -0.003(3) -0.005(4) -0.003(4)
C53 0.028(5) 0.038(5) 0.035(5) 0.005(4) 0.000(4) -0.003(4)
C54 0.027(5) 0.024(4) 0.036(4) 0.008(4) 0.008(3) -0.005(4)
N4 0.024(4) 0.042(4) 0.027(4) 0.003(3) -0.003(3) -0.011(3)
C55 0.040(6) 0.045(6) 0.017(4) 0.002(4) -0.004(4) -0.007(5)
C56 0.037(5) 0.035(5) 0.037(5) 0.009(4) -0.009(4) -0.010(4)
C57 0.034(6) 0.055(6) 0.048(6) 0.014(5) -0.001(5) -0.007(5)
C58 0.043(6) 0.045(6) 0.037(6) 0.007(5) 0.002(5) -0.001(5)
C59 0.033(6) 0.053(6) 0.035(5) 0.004(5) 0.002(4) 0.002(5)
C60 0.034(5) 0.038(5) 0.036(5) 0.010(4) 0.006(4) -0.012(4)

loop_
_atom_type_symbol
_atom_type_description
_atom_type_scat_dispersion_real
_atom_type_scat_dispersion_imag
_atom_type_scat_source
C C 0.0033 0.0016 'International Tables Vol C Tables 4.2.6.8 and 6.1.1.4'
H H 0.0000 0.0000 'International Tables Vol C Tables 4.2.6.8 and 6.1.1.4'
N N 0.0061 0.0033 'International Tables Vol C Tables 4.2.6.8 and 6.1.1.4'
S S 0.1246 0.1234 'International Tables Vol C Tables 4.2.6.8 and 6.1.1.4'
Pd Pd -0.9988 1.0072 'International Tables Vol C Tables 4.2.6.8 and 6.1.1.4'

loop_
_geom_angle_atom_site_label_1
_geom_angle_atom_site_label_2
_geom_angle_atom_site_label_3
_geom_angle
C9 Pd1 C24 99.2(3)
C9 Pd1 N2 177.2(3)
C24 Pd1 N2 79.0(3)
C9 Pd1 N1 78.4(3)
C24 Pd1 N1 177.5(3)
N2 Pd1 N1 103.4(2)
C1 S1 C9 92.6(4)
C2 C1 C6 121.3(8)
C2 C1 S1 126.9(7)
C6 C1 S1 111.8(6)
C3 C2 C1 118.2(8)
C3 C2 H2 120.9
C1 C2 H2 120.9
C2 C3 C4 121.1(8)
C2 C3 H3 119.5
C4 C3 H3 119.5
C5 C4 C3 120.3(8)
C5 C4 H4 119.9
C3 C4 H4 119.9
C6 C5 C4 119.3(8)
C6 C5 H5 120.4
C4 C5 H5 120.4
C5 C6 C1 119.9(7)
C5 C6 C7 130.3(8)
C1 C6 C7 109.8(7)
C9 C7 C8 114.8(7)
C9 C7 C6 115.9(7)
C8 C7 C6 129.3(7)
N1 C8 C7 116.9(7)
N1 C8 H8 121.6
C7 C8 H8 121.6
C7 C9 S1 109.8(5)
C7 C9 Pd1 117.3(6)
S1 C9 Pd1 133.0(5)
C8 N1 C10 117.7(7)
C8 N1 Pd1 112.4(5)
C10 N1 Pd1 129.6(5)
C11 C10 C15 118.7(8)
C11 C10 N1 122.1(8)
C15 C10 N1 119.1(7)
C12 C11 C10 121.0(8)
C12 C11 H11 119.5
C10 C11 H11 119.5
C11 C12 C13 120.4(8)
C11 C12 H12 119.8
C13 C12 H12 119.8
C14 C13 C12 118.8(8)
C14 C13 H13 120.6
C12 C13 H13 120.6
C15 C14 C13 121.0(9)
C15 C14 H14 119.5
C13 C14 H14 119.5
C14 C15 C10 120.0(8)
C14 C15 H15 120.0
C10 C15 H15 120.0
C24 S2 C16 92.9(4)
C21 C16 C17 121.9(8)
C21 C16 S2 111.4(6)
C17 C16 S2 126.7(7)
C18 C17 C16 118.3(9)
C18 C17 H17 120.9
C16 C17 H17 120.9
C17 C18 C19 121.2(8)
C17 C18 H18 119.4
C19 C18 H18 119.4
C20 C19 C18 120.7(9)
C20 C19 H19 119.6
C18 C19 H19 119.6
C19 C20 C21 120.4(9)
C19 C20 H20 119.8
C21 C20 H20 119.8
C16 C21 C20 117.5(8)
C16 C21 C22 111.4(8)
C20 C21 C22 131.1(8)
C24 C22 C23 116.2(7)
C24 C22 C21 114.0(7)
C23 C22 C21 129.7(7)
N2 C23 C22 117.5(7)
N2 C23 H23 121.3
C22 C23 H23 121.3
C22 C24 S2 110.3(6)
C22 C24 Pd1 114.9(6)
S2 C24 Pd1 134.8(5)
C23 N2 C25 117.8(6)
C23 N2 Pd1 112.3(5)
C25 N2 Pd1 129.9(5)
C30 C25 C26 122.3(9)
C30 C25 N2 119.9(8)
C26 C25 N2 117.8(8)
C27 C26 C25 117.6(9)
C27 C26 H26 121.2
C25 C26 H26 121.2
C26 C27 C28 120.9(9)
C26 C27 H27 119.5
C28 C27 H27 119.5
C29 C28 C27 120.1(9)
C29 C28 H28 120.0
C27 C28 H28 120.0
C28 C29 C30 120.1(10)
C28 C29 H29 119.9
C30 C29 H29 119.9
C25 C30 C29 119.0(10)
C25 C30 H30 120.5
C29 C30 H30 120.5
C54 Pd2 C39 98.0(3)
C54 Pd2 N3 175.8(3)
C39 Pd2 N3 79.3(3)
C54 Pd2 N4 79.9(3)
C39 Pd2 N4 177.7(3)
N3 Pd2 N4 102.8(3)
C39 S3 C31 92.6(4)
C32 C31 C36 122.6(9)
C32 C31 S3 126.7(8)
C36 C31 S3 110.6(6)
C33 C32 C31 119.0(10)
C33 C32 H32 120.5
C31 C32 H32 120.5
C32 C33 C34 120.1(10)
C32 C33 H33 119.9
C34 C33 H33 119.9
C33 C34 C35 120.9(10)
C33 C34 H34 119.5
C35 C34 H34 119.5
C36 C35 C34 119.5(11)
C36 C35 H35 120.3
C34 C35 H35 120.3
C35 C36 C31 117.7(9)
C35 C36 C37 131.0(10)
C31 C36 C37 111.3(7)
C39 C37 C38 114.4(8)
C39 C37 C36 115.2(8)
C38 C37 C36 130.3(8)
N3 C38 C37 118.9(7)
N3 C38 H38 120.6
C37 C38 H38 120.6
C37 C39 S3 110.3(6)
C37 C39 Pd2 116.5(6)
S3 C39 Pd2 133.2(5)
C38 N3 C40 116.6(7)
C38 N3 Pd2 110.7(5)
C40 N3 Pd2 132.7(5)
C45 C40 C41 120.8(8)
C45 C40 N3 120.5(8)
C41 C40 N3 118.7(7)
C40 C41 C42 120.0(9)
C40 C41 H41 120.0
C42 C41 H41 120.0
C43 C42 C41 119.9(10)
C43 C42 H42 120.1
C41 C42 H42 120.1
C44 C43 C42 119.4(10)
C44 C43 H43 120.3
C42 C43 H43 120.3
C43 C44 C45 122.0(10)
C43 C44 H44 119.0
C45 C44 H44 119.0
C40 C45 C44 117.9(9)
C40 C45 H45 121.1
C44 C45 H45 121.1
C54 S4 C46 94.4(4)
C47 C46 C51 122.0(7)
C47 C46 S4 127.6(7)
C51 C46 S4 110.2(6)
C46 C47 C48 117.9(8)
C46 C47 H47 121.0
C48 C47 H47 121.0
C49 C48 C47 120.9(8)
C49 C48 H48 119.5
C47 C48 H48 119.5
C48 C49 C50 120.9(8)
C48 C49 H49 119.6
C50 C49 H49 119.6
C51 C50 C49 119.1(8)
C51 C50 H50 120.5
C49 C50 H50 120.5
C50 C51 C46 119.0(7)
C50 C51 C52 130.9(7)
C46 C51 C52 110.1(7)
C54 C52 C51 117.3(7)
C54 C52 C53 115.4(7)
C51 C52 C53 127.3(7)
N4 C53 C52 116.7(7)
N4 C53 H53 121.7
C52 C53 H53 121.7
C52 C54 S4 108.1(6)
C52 C54 Pd2 115.7(5)
S4 C54 Pd2 136.2(5)
C53 N4 C55 115.7(7)
C53 N4 Pd2 112.2(5)
C55 N4 Pd2 131.9(5)
C60 C55 C56 118.6(8)
C60 C55 N4 120.8(8)
C56 C55 N4 120.6(8)
C57 C56 C55 119.6(8)
C57 C56 H56 120.2
C55 C56 H56 120.2
C58 C57 C56 121.5(9)
C58 C57 H57 119.3
C56 C57 H57 119.3
C57 C58 C59 119.4(9)
C57 C58 H58 120.3
C59 C58 H58 120.3
C60 C59 C58 119.3(9)
C60 C59 H59 120.4
C58 C59 H59 120.4
C59 C60 C55 121.6(9)
C59 C60 H60 119.2
C55 C60 H60 119.2

loop_
_geom_bond_atom_site_label_1
_geom_bond_atom_site_label_2
_geom_bond_distance
Pd1 C9 1.965(7)
Pd1 C24 1.974(7)
Pd1 N2 2.138(6)
Pd1 N1 2.144(6)
S1 C1 1.744(8)
S1 C9 1.753(8)
C1 C2 1.393(10)
C1 C6 1.401(11)
C2 C3 1.378(11)
C2 H2 0.9300
C3 C4 1.398(12)
C3 H3 0.9300
C4 C5 1.394(10)
C4 H4 0.9300
C5 C6 1.377(10)
C5 H5 0.9300
C6 C7 1.457(10)
C7 C9 1.358(10)
C7 C8 1.443(10)
C8 N1 1.295(9)
C8 H8 0.9300
N1 C10 1.426(9)
C10 C11 1.388(10)
C10 C15 1.401(11)
C11 C12 1.373(10)
C11 H11 0.9300
C12 C13 1.393(12)
C12 H12 0.9300
C13 C14 1.388(12)
C13 H13 0.9300
C14 C15 1.375(10)
C14 H14 0.9300
C15 H15 0.9300
S2 C24 1.725(7)
S2 C16 1.743(9)
C16 C21 1.381(11)
C16 C17 1.420(10)
C17 C18 1.354(11)
C17 H17 0.9300
C18 C19 1.392(13)
C18 H18 0.9300
C19 C20 1.362(12)
C19 H19 0.9300
C20 C21 1.421(12)
C20 H20 0.9300
C21 C22 1.446(11)
C22 C24 1.385(10)
C22 C23 1.409(10)
C23 N2 1.294(9)
C23 H23 0.9300
N2 C25 1.455(10)
C25 C30 1.369(11)
C25 C26 1.395(11)
C26 C27 1.376(11)
C26 H26 0.9300
C27 C28 1.391(14)
C27 H27 0.9300
C28 C29 1.371(13)
C28 H28 0.9300
C29 C30 1.385(12)
C29 H29 0.9300
C30 H30 0.9300
Pd2 C54 1.957(7)
Pd2 C39 1.975(7)
Pd2 N3 2.129(6)
Pd2 N4 2.132(6)
S3 C39 1.738(8)
S3 C31 1.739(9)
C31 C32 1.392(11)
C31 C36 1.398(12)
C32 C33 1.358(13)
C32 H32 0.9300
C33 C34 1.394(14)
C33 H33 0.9300
C34 C35 1.401(16)
C34 H34 0.9300
C35 C36 1.392(12)
C35 H35 0.9300
C36 C37 1.429(12)
C37 C39 1.354(10)
C37 C38 1.427(11)
C38 N3 1.308(10)
C38 H38 0.9300
N3 C40 1.432(9)
C40 C45 1.383(11)
C40 C41 1.384(11)
C41 C42 1.386(11)
C41 H41 0.9300
C42 C43 1.381(13)
C42 H42 0.9300
C43 C44 1.370(14)
C43 H43 0.9300
C44 C45 1.391(14)
C44 H44 0.9300
C45 H45 0.9300
S4 C54 1.736(7)
S4 C46 1.754(8)
C46 C47 1.381(10)
C46 C51 1.416(11)
C47 C48 1.398(11)
C47 H47 0.9300
C48 C49 1.391(12)
C48 H48 0.9300
C49 C50 1.398(11)
C49 H49 0.9300
C50 C51 1.392(10)
C50 H50 0.9300
C51 C52 1.437(10)
C52 C54 1.383(10)
C52 C53 1.449(10)
C53 N4 1.302(9)
C53 H53 0.9300
N4 C55 1.433(10)
C55 C60 1.378(11)
C55 C56 1.381(11)
C56 C57 1.374(11)
C56 H56 0.9300
C57 C58 1.358(12)
C57 H57 0.9300
C58 C59 1.385(12)
C58 H58 0.9300
C59 C60 1.365(11)
C59 H59 0.9300
C60 H60 0.9300
